data_4075434
loop_
_publ_author_name
'Clement, Nicolas D.'
'Cavell, Kingsley J.'
'Ooi, Li-ling'

_publ_section_title
;
 Zerovalent N-Heterocyclic Carbene Complexes of Palladium and Nickel
 Dimethyl Fumarate:&#x00A0; Synthesis, Structure, and Dynamic Behavior
;
_journal_issue 17
_journal_name_full Organometallics
_journal_page_first 4155
_journal_paper_doi 10.1021/om0602759
_journal_volume 25
_journal_year 2006
_chemical_formula_sum 'C54 H62 N4 Ni2 O9'
_chemical_formula_weight 1028.50
_chemical_name_common kjc0410
_chemical_name_systematic
;
 ?
;
_space_group_IT_number 14
_symmetry_cell_setting monoclinic
_symmetry_space_group_name_Hall '-P 2yn'
_symmetry_space_group_name_H-M 'P 1 21/n 1'
_atom_sites_solution_hydrogens geom
_atom_sites_solution_primary direct
_atom_sites_solution_secondary difmap
_audit_creation_method SHELXL-97
_cell_angle_alpha 90.00
_cell_angle_beta 90.571(1)
_cell_angle_gamma 90.00
_cell_formula_units_Z 4
_cell_length_a 10.7764(1)
_cell_length_b 16.4619(2)
_cell_length_c 29.9743(3)
_cell_measurement_reflns_used 161542
_cell_measurement_temperature 150(2)
_cell_measurement_theta_max 27.485
_cell_measurement_theta_min 2.91
_cell_volume 5317.18(10)
_computing_cell_refinement 'HKL Scalepack (Otwinowski & Minor 1997)'
_computing_data_collection 'Collect (Nonius BV, 1997-2000)'
_computing_data_reduction 'HKL Denzo and Scalepack (Otwinowski & Minor 1997)'
_computing_molecular_graphics 'Ortep-3 for Windows (Farrugia, 1997)'
_computing_publication_material 'WinGX publication routines (Farrugia, 1999)'
_computing_structure_refinement 'SHELXL-97 (Sheldrick, 1997)'
_computing_structure_solution 'Dirdif 99 (Beurskens, 1999)'
_diffrn_ambient_temperature 293(2)
_diffrn_measured_fraction_theta_full 0.983
_diffrn_measured_fraction_theta_max 0.983
_diffrn_measurement_device_type KappaCCD
_diffrn_measurement_method CCD
_diffrn_radiation_monochromator graphite
_diffrn_radiation_source 'fine-focus sealed tube'
_diffrn_radiation_type MoK\a
_diffrn_radiation_wavelength 0.71073
_diffrn_reflns_av_R_equivalents 0.1164
_diffrn_reflns_av_sigmaI/netI 0.0656
_diffrn_reflns_limit_h_max 13
_diffrn_reflns_limit_h_min -13
_diffrn_reflns_limit_k_max 21
_diffrn_reflns_limit_k_min -21
_diffrn_reflns_limit_l_max 38
_diffrn_reflns_limit_l_min -34
_diffrn_reflns_number 64736
_diffrn_reflns_theta_full 27.43
_diffrn_reflns_theta_max 27.43
_diffrn_reflns_theta_min 2.99
_exptl_absorpt_coefficient_mu 0.765
_exptl_absorpt_correction_T_max 0.8317
_exptl_absorpt_correction_T_min 0.8317
_exptl_absorpt_correction_type multi-scan
_exptl_absorpt_process_details 'Sortav (Blessing, 1995)'
_exptl_crystal_colour 'dark red'
_exptl_crystal_density_diffrn 1.285
_exptl_crystal_density_method 'not measured'
_exptl_crystal_description block
_exptl_crystal_F_000 2168
_exptl_crystal_size_max 0.25
_exptl_crystal_size_mid 0.25
_exptl_crystal_size_min 0.25
_refine_diff_density_max 0.931
_refine_diff_density_min -0.718
_refine_diff_density_rms 0.075
_refine_ls_extinction_method none
_refine_ls_goodness_of_fit_ref 1.130
_refine_ls_hydrogen_treatment constr
_refine_ls_matrix_type full
_refine_ls_number_parameters 649
_refine_ls_number_reflns 11921
_refine_ls_number_restraints 12
_refine_ls_restrained_S_all 1.141
_refine_ls_R_factor_all 0.0659
_refine_ls_R_factor_gt 0.0531
_refine_ls_shift/su_max 0.004
_refine_ls_shift/su_mean 0.000
_refine_ls_structure_factor_coef Fsqd
_refine_ls_weighting_details 'calc w=1/[\s^2^(Fo^2^)+(0.0528P)^2^+3.8942P] where P=(Fo^2^+2Fc^2^)/3'
_refine_ls_weighting_scheme calc
_refine_ls_wR_factor_gt 0.1327
_refine_ls_wR_factor_ref 0.1393
_reflns_number_gt 9946
_reflns_number_total 11921
_reflns_threshold_expression >2sigma(I)
_cod_data_source_file om0602759si20060618_090404.cif
_cod_data_source_block kjc0410
_cod_original_cell_volume 5317.2(1)
_cod_original_sg_symbol_H-M 'P 21/n'
_cod_database_code 4075434

loop_
_symmetry_equiv_pos_as_xyz
'x, y, z'
'-x+1/2, y+1/2, -z+1/2'
'-x, -y, -z'
'x-1/2, -y-1/2, z-1/2'

loop_
_atom_site_label
_atom_site_type_symbol
_atom_site_fract_x
_atom_site_fract_y
_atom_site_fract_z
_atom_site_U_iso_or_equiv
_atom_site_adp_type
_atom_site_occupancy
_atom_site_symmetry_multiplicity
_atom_site_calc_flag
_atom_site_refinement_flags
_atom_site_disorder_assembly
_atom_site_disorder_group
C11A C 0.8010(5) 0.3989(4) 0.1128(2) 0.0659(17) Uani 0.66 1 d P A 1
H11A H 0.8252 0.4270 0.0862 0.099 Uiso 0.66 1 calc PR A 1
H11B H 0.8387 0.3461 0.1134 0.099 Uiso 0.66 1 calc PR A 1
H11C H 0.8278 0.4293 0.1385 0.099 Uiso 0.66 1 calc PR A 1
C11B C 0.7959(8) 0.5242(6) 0.1111(4) 0.049(2) Uani 0.34 1 d P B 2
H11D H 0.8206 0.4874 0.1344 0.074 Uiso 0.34 1 calc PR B 2
H11E H 0.8269 0.5776 0.1178 0.074 Uiso 0.34 1 calc PR B 2
H11F H 0.8292 0.5060 0.0833 0.074 Uiso 0.34 1 calc PR B 2
C12 C 0.6093(3) 0.4584(2) 0.10867(10) 0.0441(8) Uani 1 1 d . A .
C13 C 0.4752(2) 0.45336(16) 0.10298(9) 0.0290(5) Uani 1 1 d . . .
C14 C 0.4188(2) 0.37533(15) 0.09352(8) 0.0270(5) Uani 1 1 d . . .
C15 C 0.2962(2) 0.36766(14) 0.07704(8) 0.0263(5) Uani 1 1 d . . .
C16 C 0.1077(3) 0.43255(19) 0.05640(13) 0.0475(8) Uani 1 1 d . . .
H16A H 0.0928 0.3961 0.0319 0.071 Uiso 1 1 calc R . .
H16B H 0.0763 0.4855 0.0489 0.071 Uiso 1 1 calc R . .
H16C H 0.0663 0.4127 0.0824 0.071 Uiso 1 1 calc R . .
C17 C 0.3957(2) 0.48816(14) 0.20267(8) 0.0262(5) Uani 1 1 d . . .
C18 C 0.4414(3) 0.54295(17) 0.27060(9) 0.0428(8) Uani 1 1 d . . .
H18 H 0.4727 0.5482 0.2995 0.051 Uiso 1 1 calc R . .
C19 C 0.3777(4) 0.59886(17) 0.24750(10) 0.0457(8) Uani 1 1 d . . .
H19 H 0.3557 0.6504 0.2574 0.055 Uiso 1 1 calc R . .
C110 C 0.2781(3) 0.60366(16) 0.17148(9) 0.0343(6) Uani 1 1 d . . .
C111 C 0.3360(3) 0.65920(16) 0.14304(9) 0.0359(6) Uani 1 1 d . . .
C112 C 0.2650(3) 0.69308(17) 0.10889(10) 0.0412(7) Uani 1 1 d . . .
H112 H 0.3017 0.7301 0.0897 0.049 Uiso 1 1 calc R . .
C113 C 0.1417(3) 0.67353(19) 0.10263(11) 0.0465(8) Uani 1 1 d . . .
C114 C 0.0869(3) 0.6187(2) 0.13191(12) 0.0507(8) Uani 1 1 d . . .
H114 H 0.0036 0.6053 0.1280 0.061 Uiso 1 1 calc R . .
C115 C 0.1541(3) 0.58307(18) 0.16715(11) 0.0435(7) Uani 1 1 d . . .
C116 C 0.4702(3) 0.68023(18) 0.14867(11) 0.0434(7) Uani 1 1 d . . .
H11G H 0.4944 0.7170 0.1254 0.065 Uiso 1 1 calc R . .
H11H H 0.5192 0.6316 0.1470 0.065 Uiso 1 1 calc R . .
H11I H 0.4832 0.7056 0.1772 0.065 Uiso 1 1 calc R . .
C117 C 0.0663(4) 0.7093(2) 0.06451(14) 0.0653(11) Uani 1 1 d . . .
H11J H 0.0139 0.7517 0.0757 0.098 Uiso 1 1 calc R . .
H11K H 0.0160 0.6676 0.0511 0.098 Uiso 1 1 calc R . .
H11L H 0.1212 0.7313 0.0426 0.098 Uiso 1 1 calc R . .
C118 C 0.0932(4) 0.5248(2) 0.19903(14) 0.0597(10) Uani 1 1 d . . .
H11M H 0.1298 0.4719 0.1960 0.090 Uiso 1 1 calc R . .
H11N H 0.0060 0.5216 0.1923 0.090 Uiso 1 1 calc R . .
H11O H 0.1049 0.5437 0.2291 0.090 Uiso 1 1 calc R . .
C119 C 0.5146(3) 0.40065(14) 0.25326(8) 0.0291(5) Uani 1 1 d . . .
C120 C 0.6386(3) 0.39295(17) 0.24231(9) 0.0348(6) Uani 1 1 d . . .
C121 C 0.6964(3) 0.3185(2) 0.24969(12) 0.0475(8) Uani 1 1 d . . .
H121 H 0.7795 0.3122 0.2424 0.057 Uiso 1 1 calc R . .
C122 C 0.6319(4) 0.25369(19) 0.26777(14) 0.0574(10) Uani 1 1 d . . .
C123 C 0.5101(3) 0.26503(18) 0.27991(13) 0.0539(9) Uani 1 1 d . . .
H123 H 0.4680 0.2222 0.2932 0.065 Uiso 1 1 calc R . .
C124 C 0.4476(3) 0.33811(17) 0.27305(10) 0.0365(6) Uani 1 1 d . . .
C125 C 0.7113(3) 0.4635(2) 0.22395(11) 0.0483(8) Uani 1 1 d . . .
H12A H 0.7218 0.5039 0.2467 0.072 Uiso 1 1 calc R . .
H12B H 0.6671 0.4865 0.1990 0.072 Uiso 1 1 calc R . .
H12C H 0.7911 0.4448 0.2144 0.072 Uiso 1 1 calc R . .
C126 C 0.6952(5) 0.1713(3) 0.2731(2) 0.109(2) Uani 1 1 d . . .
H12D H 0.7781 0.1743 0.2619 0.163 Uiso 1 1 calc R . .
H12E H 0.6493 0.1309 0.2568 0.163 Uiso 1 1 calc R . .
H12F H 0.6980 0.1567 0.3042 0.163 Uiso 1 1 calc R . .
C127 C 0.3147(3) 0.3491(2) 0.28635(11) 0.0456(7) Uani 1 1 d . . .
H12G H 0.2872 0.3018 0.3021 0.068 Uiso 1 1 calc R . .
H12H H 0.2642 0.3566 0.2601 0.068 Uiso 1 1 calc R . .
H12I H 0.3078 0.3959 0.3053 0.068 Uiso 1 1 calc R . .
N11 N 0.4518(2) 0.47557(12) 0.24298(7) 0.0298(5) Uani 1 1 d . . .
N12 N 0.3505(2) 0.56550(13) 0.20609(7) 0.0331(5) Uani 1 1 d . . .
O11 O 0.6635(2) 0.52653(13) 0.10804(8) 0.0457(5) Uani 1 1 d . . .
O12 O 0.6721(2) 0.39070(13) 0.11329(8) 0.0456(5) Uani 1 1 d . . .
O13 O 0.23793(18) 0.43758(11) 0.06521(7) 0.0348(4) Uani 1 1 d . . .
O14 O 0.23761(18) 0.30212(10) 0.07298(6) 0.0295(4) Uani 1 1 d . . .
C21 C 0.4697(4) -0.0638(2) 0.15704(19) 0.0803(14) Uani 1 1 d U . .
H21A H 0.5242 -0.0580 0.1321 0.120 Uiso 1 1 calc R . .
H21B H 0.4319 -0.1166 0.1562 0.120 Uiso 1 1 calc R . .
H21C H 0.5163 -0.0578 0.1843 0.120 Uiso 1 1 calc R . .
C22 C 0.4161(3) 0.07566(17) 0.15567(10) 0.0389(7) Uani 1 1 d . . .
C23 C 0.3115(3) 0.13163(16) 0.15226(9) 0.0319(6) Uani 1 1 d . . .
C24 C 0.3336(3) 0.21673(15) 0.16251(8) 0.0295(6) Uani 1 1 d . . .
C25 C 0.2349(3) 0.27104(15) 0.17223(8) 0.0288(5) Uani 1 1 d . . .
C26 C 0.0188(3) 0.2904(2) 0.17944(15) 0.0597(10) Uani 1 1 d . . .
H26A H 0.0249 0.3222 0.2062 0.089 Uiso 1 1 calc R . .
H26B H -0.0568 0.2595 0.1797 0.089 Uiso 1 1 calc R . .
H26C H 0.0187 0.3257 0.1540 0.089 Uiso 1 1 calc R . .
C27 C 0.2715(2) 0.13785(15) 0.04546(9) 0.0279(5) Uani 1 1 d . . .
C28 C 0.2909(3) 0.09920(19) -0.02705(10) 0.0423(7) Uani 1 1 d . . .
H28 H 0.3199 0.0967 -0.0561 0.051 Uiso 1 1 calc R . .
C29 C 0.1975(3) 0.05586(18) -0.00995(10) 0.0409(7) Uani 1 1 d . . .
H29 H 0.1494 0.0173 -0.0248 0.049 Uiso 1 1 calc R . .
C210 C 0.4303(3) 0.21010(16) 0.00224(9) 0.0317(6) Uani 1 1 d . . .
C211 C 0.5471(3) 0.19739(16) 0.02073(9) 0.0328(6) Uani 1 1 d . . .
C212 C 0.6324(3) 0.26105(18) 0.01850(10) 0.0369(6) Uani 1 1 d . . .
H212 H 0.7110 0.2541 0.0310 0.044 Uiso 1 1 calc R . .
C213 C 0.6032(3) 0.33454(17) -0.00193(10) 0.0375(6) Uani 1 1 d . . .
C214 C 0.4876(3) 0.34371(17) -0.02122(10) 0.0379(7) Uani 1 1 d . . .
H214 H 0.4686 0.3922 -0.0357 0.045 Uiso 1 1 calc R . .
C215 C 0.3982(3) 0.28264(17) -0.01974(9) 0.0352(6) Uani 1 1 d . . .
C216 C 0.5801(3) 0.11841(18) 0.04342(12) 0.0457(7) Uani 1 1 d . . .
H21D H 0.5424 0.1166 0.0723 0.068 Uiso 1 1 calc R . .
H21E H 0.6686 0.1146 0.0468 0.068 Uiso 1 1 calc R . .
H21F H 0.5504 0.0738 0.0257 0.068 Uiso 1 1 calc R . .
C217 C 0.6958(3) 0.4035(2) -0.00204(12) 0.0500(8) Uani 1 1 d . . .
H21G H 0.6602 0.4501 0.0122 0.075 Uiso 1 1 calc R . .
H21H H 0.7163 0.4169 -0.0322 0.075 Uiso 1 1 calc R . .
H21I H 0.7695 0.3873 0.0138 0.075 Uiso 1 1 calc R . .
C218 C 0.2712(3) 0.2956(2) -0.03924(12) 0.0503(8) Uani 1 1 d . . .
H21J H 0.2613 0.3517 -0.0472 0.075 Uiso 1 1 calc R . .
H21K H 0.2099 0.2809 -0.0177 0.075 Uiso 1 1 calc R . .
H21L H 0.2611 0.2625 -0.0654 0.075 Uiso 1 1 calc R . .
C219 C 0.0945(3) 0.04907(15) 0.06416(9) 0.0297(5) Uani 1 1 d . . .
C220 C 0.1081(3) -0.02973(17) 0.08066(10) 0.0373(6) Uani 1 1 d . . .
C221 C 0.0147(3) -0.0593(2) 0.10817(11) 0.0482(8) Uani 1 1 d . . .
H221 H 0.0217 -0.1118 0.1194 0.058 Uiso 1 1 calc R . .
C222 C -0.0877(3) -0.0135(2) 0.11922(10) 0.0504(9) Uani 1 1 d . . .
C223 C -0.0958(3) 0.0654(2) 0.10335(10) 0.0480(8) Uani 1 1 d . . .
H223 H -0.1627 0.0974 0.1117 0.058 Uiso 1 1 calc R . .
C224 C -0.0062(3) 0.09802(18) 0.07526(10) 0.0367(6) Uani 1 1 d . . .
C225 C 0.2183(4) -0.08097(19) 0.06900(14) 0.0573(9) Uani 1 1 d . . .
H22A H 0.2276 -0.1237 0.0905 0.086 Uiso 1 1 calc R . .
H22B H 0.2916 -0.0479 0.0691 0.086 Uiso 1 1 calc R . .
H22C H 0.2061 -0.1041 0.0399 0.086 Uiso 1 1 calc R . .
C226 C -0.1909(4) -0.0485(3) 0.14746(13) 0.0780(13) Uani 1 1 d U . .
H22D H -0.2236 -0.0964 0.1334 0.117 Uiso 1 1 calc R . .
H22E H -0.2558 -0.0089 0.1504 0.117 Uiso 1 1 calc R . .
H22F H -0.1587 -0.0622 0.1765 0.117 Uiso 1 1 calc R . .
C227 C -0.0198(3) 0.18331(19) 0.05701(14) 0.0544(9) Uani 1 1 d . . .
H22G H 0.0449 0.2171 0.0691 0.082 Uiso 1 1 calc R . .
H22H H -0.0991 0.2049 0.0653 0.082 Uiso 1 1 calc R . .
H22I H -0.0139 0.1821 0.0251 0.082 Uiso 1 1 calc R . .
N21 N 0.3360(2) 0.14868(13) 0.00710(7) 0.0316(5) Uani 1 1 d . . .
N22 N 0.1867(2) 0.07978(13) 0.03428(7) 0.0304(5) Uani 1 1 d . . .
O21 O 0.5256(2) 0.09124(13) 0.15893(9) 0.0518(6) Uani 1 1 d . . .
O22 O 0.3746(2) -0.00237(12) 0.15476(9) 0.0560(7) Uani 1 1 d . . .
O23 O 0.12169(19) 0.23659(12) 0.17712(7) 0.0381(5) Uani 1 1 d . . .
O24 O 0.24412(18) 0.34698(11) 0.17591(6) 0.0325(4) Uani 1 1 d . . .
Ni1 Ni 0.37970(3) 0.415377(18) 0.153953(10) 0.02368(9) Uani 1 1 d . . .
Ni2 Ni 0.29116(3) 0.198356(18) 0.098773(11) 0.02523(10) Uani 1 1 d . . .
O1 O 0.7077(4) 0.2176(2) 0.14214(16) 0.1155(14) Uani 1 1 d . . .
H1O1 H 0.6804 0.2653 0.1351 0.173 Uiso 1 1 d . . .
H2O1 H 0.6424 0.1874 0.1439 0.173 Uiso 1 1 d . . .

loop_
_atom_site_aniso_label
_atom_site_aniso_U_11
_atom_site_aniso_U_22
_atom_site_aniso_U_33
_atom_site_aniso_U_23
_atom_site_aniso_U_13
_atom_site_aniso_U_12
C11A 0.030(3) 0.090(4) 0.077(4) -0.028(3) -0.015(3) 0.018(3)
C11B 0.032(5) 0.060(6) 0.056(6) 0.010(5) -0.007(4) -0.022(4)
C12 0.0327(16) 0.071(2) 0.0291(15) -0.0074(14) 0.0044(12) -0.0081(15)
C13 0.0279(13) 0.0316(13) 0.0276(13) -0.0019(10) 0.0041(10) -0.0050(11)
C14 0.0314(13) 0.0290(12) 0.0208(12) -0.0039(9) 0.0016(10) -0.0027(10)
C15 0.0328(14) 0.0232(11) 0.0230(12) 0.0008(9) 0.0013(10) 0.0001(10)
C16 0.0336(16) 0.0367(16) 0.072(2) 0.0093(15) -0.0124(15) 0.0021(13)
C17 0.0323(14) 0.0197(11) 0.0267(13) -0.0009(9) 0.0039(10) 0.0015(10)
C18 0.075(2) 0.0304(14) 0.0232(14) -0.0059(11) -0.0036(14) 0.0095(14)
C19 0.081(3) 0.0264(14) 0.0293(15) -0.0096(11) 0.0004(15) 0.0134(14)
C110 0.0458(17) 0.0259(12) 0.0311(14) -0.0065(10) -0.0003(12) 0.0151(12)
C111 0.0502(18) 0.0257(13) 0.0317(14) -0.0058(11) -0.0015(12) 0.0110(12)
C112 0.058(2) 0.0309(14) 0.0347(16) -0.0016(11) -0.0017(14) 0.0147(13)
C113 0.060(2) 0.0361(15) 0.0428(18) -0.0065(13) -0.0095(15) 0.0214(15)
C114 0.0412(18) 0.0460(18) 0.065(2) -0.0129(16) -0.0041(16) 0.0162(15)
C115 0.0492(19) 0.0335(15) 0.0480(18) -0.0050(13) 0.0064(15) 0.0162(13)
C116 0.055(2) 0.0326(14) 0.0430(17) 0.0027(12) -0.0032(14) 0.0014(14)
C117 0.071(3) 0.061(2) 0.063(2) -0.0043(18) -0.025(2) 0.026(2)
C118 0.048(2) 0.049(2) 0.082(3) 0.0056(18) 0.0182(19) 0.0114(16)
C119 0.0428(15) 0.0198(11) 0.0247(13) 0.0012(9) -0.0017(11) 0.0031(10)
C120 0.0394(16) 0.0321(13) 0.0330(15) 0.0001(11) 0.0045(12) -0.0024(12)
C121 0.0423(18) 0.0440(17) 0.056(2) -0.0011(15) 0.0053(15) 0.0105(14)
C122 0.054(2) 0.0295(16) 0.089(3) 0.0092(16) -0.0035(19) 0.0092(15)
C123 0.052(2) 0.0269(14) 0.083(3) 0.0200(15) -0.0011(18) -0.0039(14)
C124 0.0405(16) 0.0288(13) 0.0400(16) 0.0074(11) -0.0007(13) -0.0016(12)
C125 0.0487(19) 0.0518(19) 0.0444(18) 0.0096(14) 0.0078(15) -0.0116(15)
C126 0.091(4) 0.039(2) 0.197(6) 0.028(3) -0.001(4) 0.027(2)
C127 0.0424(18) 0.0499(18) 0.0444(18) 0.0111(14) 0.0035(14) -0.0040(14)
N11 0.0423(13) 0.0223(10) 0.0249(11) -0.0002(8) 0.0018(9) 0.0029(9)
N12 0.0510(15) 0.0214(10) 0.0269(11) -0.0033(8) -0.0006(10) 0.0080(10)
O11 0.0340(11) 0.0458(12) 0.0571(14) 0.0057(10) -0.0008(10) -0.0149(10)
O12 0.0339(11) 0.0435(12) 0.0596(14) -0.0126(10) 0.0032(10) 0.0017(9)
O13 0.0329(10) 0.0244(9) 0.0470(12) 0.0083(8) -0.0057(9) -0.0015(8)
O14 0.0364(10) 0.0231(8) 0.0290(9) -0.0003(7) -0.0047(8) -0.0037(7)
C21 0.065(3) 0.0377(18) 0.139(4) 0.012(2) 0.014(3) 0.0112(18)
C22 0.0463(18) 0.0289(14) 0.0416(17) 0.0073(12) 0.0020(13) -0.0008(12)
C23 0.0431(16) 0.0256(12) 0.0271(13) 0.0025(10) 0.0004(11) 0.0003(11)
C24 0.0414(15) 0.0262(12) 0.0209(12) 0.0010(9) -0.0023(11) -0.0031(11)
C25 0.0353(14) 0.0282(12) 0.0230(12) 0.0033(10) 0.0026(10) -0.0072(11)
C26 0.0382(19) 0.050(2) 0.091(3) -0.0007(18) 0.0189(19) -0.0068(15)
C27 0.0327(14) 0.0219(11) 0.0292(13) -0.0018(10) -0.0014(11) -0.0001(10)
C28 0.055(2) 0.0460(17) 0.0262(14) -0.0089(12) 0.0042(13) -0.0103(14)
C29 0.0528(19) 0.0379(15) 0.0319(15) -0.0118(12) -0.0004(13) -0.0103(14)
C210 0.0370(15) 0.0309(13) 0.0273(13) -0.0016(10) 0.0064(11) -0.0041(11)
C211 0.0367(15) 0.0310(13) 0.0309(14) -0.0017(11) 0.0071(11) 0.0017(11)
C212 0.0322(15) 0.0415(15) 0.0371(15) -0.0020(12) 0.0060(12) -0.0023(12)
C213 0.0431(17) 0.0345(14) 0.0350(15) -0.0017(12) 0.0103(12) -0.0080(12)
C214 0.0474(18) 0.0327(14) 0.0337(15) 0.0071(11) 0.0086(13) -0.0013(12)
C215 0.0387(16) 0.0386(15) 0.0283(14) 0.0046(11) 0.0036(12) -0.0007(12)
C216 0.0439(18) 0.0359(15) 0.057(2) 0.0065(14) 0.0048(15) 0.0058(13)
C217 0.055(2) 0.0446(18) 0.051(2) 0.0028(14) 0.0107(16) -0.0155(15)
C218 0.0460(19) 0.058(2) 0.0462(19) 0.0147(15) -0.0058(15) -0.0020(16)
C219 0.0305(14) 0.0272(12) 0.0315(14) -0.0036(10) -0.0016(11) -0.0062(10)
C220 0.0396(16) 0.0326(14) 0.0397(16) 0.0005(12) -0.0045(12) -0.0080(12)
C221 0.054(2) 0.0504(18) 0.0398(17) 0.0087(14) -0.0107(15) -0.0227(16)
C222 0.0409(18) 0.084(3) 0.0260(15) 0.0001(15) -0.0046(13) -0.0217(18)
C223 0.0314(16) 0.077(2) 0.0357(17) -0.0199(16) -0.0043(13) -0.0026(15)
C224 0.0323(15) 0.0418(16) 0.0359(15) -0.0112(12) -0.0108(12) -0.0001(12)
C225 0.060(2) 0.0292(15) 0.083(3) 0.0024(16) 0.002(2) 0.0039(15)
C226 0.053(2) 0.135(4) 0.045(2) 0.012(2) 0.0008(17) -0.033(2)
C227 0.0406(18) 0.0401(17) 0.082(3) -0.0110(17) -0.0166(17) 0.0086(14)
N21 0.0381(13) 0.0297(11) 0.0271(11) -0.0035(9) 0.0023(10) -0.0055(10)
N22 0.0343(12) 0.0257(10) 0.0311(12) -0.0064(9) 0.0010(9) -0.0049(9)
O21 0.0437(14) 0.0397(12) 0.0718(17) 0.0112(11) -0.0022(12) 0.0004(10)
O22 0.0500(14) 0.0234(10) 0.0948(19) 0.0083(11) 0.0122(13) 0.0026(9)
O23 0.0368(11) 0.0332(10) 0.0446(12) 0.0014(8) 0.0115(9) -0.0059(8)
O24 0.0393(11) 0.0270(9) 0.0313(10) -0.0040(7) 0.0090(8) -0.0046(8)
Ni1 0.02722(17) 0.01928(15) 0.02459(18) -0.00248(11) 0.00205(12) 0.00014(12)
Ni2 0.03097(19) 0.01973(16) 0.02498(18) -0.00134(11) -0.00003(13) -0.00319(12)
O1 0.103(3) 0.088(3) 0.156(4) -0.010(2) 0.013(3) -0.001(2)

loop_
_atom_type_symbol
_atom_type_description
_atom_type_scat_dispersion_real
_atom_type_scat_dispersion_imag
_atom_type_scat_source
C C 0.0033 0.0016 'International Tables Vol C Tables 4.2.6.8 and 6.1.1.4'
H H 0.0000 0.0000 'International Tables Vol C Tables 4.2.6.8 and 6.1.1.4'
N N 0.0061 0.0033 'International Tables Vol C Tables 4.2.6.8 and 6.1.1.4'
O O 0.0106 0.0060 'International Tables Vol C Tables 4.2.6.8 and 6.1.1.4'
Ni Ni 0.3393 1.1124 'International Tables Vol C Tables 4.2.6.8 and 6.1.1.4'

loop_
_geom_angle_atom_site_label_1
_geom_angle_atom_site_label_2
_geom_angle_atom_site_label_3
_geom_angle
O12 C11A H11A 109.5
O12 C11A H11B 109.5
O12 C11A H11C 109.5
O11 C11B H11D 109.5
O11 C11B H11E 109.5
H11D C11B H11E 109.5
O11 C11B H11F 109.5
H11D C11B H11F 109.5
H11E C11B H11F 109.5
O11 C12 O12 121.2(3)
O11 C12 C13 120.5(3)
O12 C12 C13 118.3(3)
C14 C13 C12 119.2(3)
C14 C13 Ni1 69.26(14)
C12 C13 Ni1 117.2(2)
C15 C14 C13 122.5(2)
C15 C14 Ni1 98.22(17)
C13 C14 Ni1 67.51(14)
O14 C15 O13 118.2(2)
O14 C15 C14 125.4(2)
O13 C15 C14 116.4(2)
O13 C16 H16A 109.5
O13 C16 H16B 109.5
H16A C16 H16B 109.5
O13 C16 H16C 109.5
H16A C16 H16C 109.5
H16B C16 H16C 109.5
N11 C17 N12 103.3(2)
N11 C17 Ni1 128.59(18)
N12 C17 Ni1 128.06(19)
C19 C18 N11 106.6(3)
C19 C18 H18 126.7
N11 C18 H18 126.7
C18 C19 N12 107.1(2)
C18 C19 H19 126.5
N12 C19 H19 126.5
C115 C110 C111 122.6(3)
C115 C110 N12 118.5(3)
C111 C110 N12 118.9(3)
C112 C111 C110 117.7(3)
C112 C111 C116 121.0(3)
C110 C111 C116 121.2(3)
C113 C112 C111 122.0(3)
C113 C112 H112 119.0
C111 C112 H112 119.0
C112 C113 C114 118.6(3)
C112 C113 C117 121.4(3)
C114 C113 C117 120.0(4)
C113 C114 C115 121.7(3)
C113 C114 H114 119.1
C115 C114 H114 119.1
C110 C115 C114 117.3(3)
C110 C115 C118 121.5(3)
C114 C115 C118 121.2(3)
C111 C116 H11G 109.5
C111 C116 H11H 109.5
H11G C116 H11H 109.5
C111 C116 H11I 109.5
H11G C116 H11I 109.5
H11H C116 H11I 109.5
C113 C117 H11J 109.5
C113 C117 H11K 109.5
H11J C117 H11K 109.5
C113 C117 H11L 109.5
H11J C117 H11L 109.5
H11K C117 H11L 109.5
C115 C118 H11M 109.5
C115 C118 H11N 109.5
H11M C118 H11N 109.5
C115 C118 H11O 109.5
H11M C118 H11O 109.5
H11N C118 H11O 109.5
C120 C119 C124 122.6(2)
C120 C119 N11 118.7(2)
C124 C119 N11 118.7(3)
C119 C120 C121 118.3(3)
C119 C120 C125 121.5(3)
C121 C120 C125 120.2(3)
C122 C121 C120 120.9(3)
C122 C121 H121 119.5
C120 C121 H121 119.5
C123 C122 C121 118.8(3)
C123 C122 C126 121.2(4)
C121 C122 C126 120.0(4)
C122 C123 C124 122.5(3)
C122 C123 H123 118.7
C124 C123 H123 118.7
C123 C124 C119 116.7(3)
C123 C124 C127 121.7(3)
C119 C124 C127 121.6(3)
C120 C125 H12A 109.5
C120 C125 H12B 109.5
H12A C125 H12B 109.5
C120 C125 H12C 109.5
H12A C125 H12C 109.5
H12B C125 H12C 109.5
C122 C126 H12D 109.5
C122 C126 H12E 109.5
H12D C126 H12E 109.5
C122 C126 H12F 109.5
H12D C126 H12F 109.5
H12E C126 H12F 109.5
C124 C127 H12G 109.5
C124 C127 H12H 109.5
H12G C127 H12H 109.5
C124 C127 H12I 109.5
H12G C127 H12I 109.5
H12H C127 H12I 109.5
C17 N11 C18 111.7(2)
C17 N11 C119 121.6(2)
C18 N11 C119 126.7(2)
C17 N12 C19 111.3(2)
C17 N12 C110 123.0(2)
C19 N12 C110 125.6(2)
C12 O11 C11B 115.8(5)
C12 O12 C11A 115.4(4)
C15 O13 C16 116.8(2)
C15 O14 Ni2 124.41(17)
O22 C21 H21A 109.5
O22 C21 H21B 109.5
H21A C21 H21B 109.5
O22 C21 H21C 109.5
H21A C21 H21C 109.5
H21B C21 H21C 109.5
O21 C22 O22 121.4(3)
O21 C22 C23 128.6(3)
O22 C22 C23 110.0(3)
C24 C23 C22 118.0(3)
C24 C23 Ni2 69.42(14)
C22 C23 Ni2 119.5(2)
C25 C24 C23 121.9(3)
C25 C24 Ni2 97.32(18)
C23 C24 Ni2 67.27(14)
O24 C25 O23 118.5(2)
O24 C25 C24 125.7(2)
O23 C25 C24 115.8(2)
O23 C26 H26A 109.5
O23 C26 H26B 109.5
H26A C26 H26B 109.5
O23 C26 H26C 109.5
H26A C26 H26C 109.5
H26B C26 H26C 109.5
N21 C27 N22 103.4(2)
N21 C27 Ni2 126.21(19)
N22 C27 Ni2 130.2(2)
C29 C28 N21 106.8(2)
C29 C28 H28 126.6
N21 C28 H28 126.6
C28 C29 N22 106.6(2)
C28 C29 H29 126.7
N22 C29 H29 126.7
C211 C210 C215 122.2(3)
C211 C210 N21 119.5(2)
C215 C210 N21 118.3(3)
C210 C211 C212 117.6(3)
C210 C211 C216 121.3(3)
C212 C211 C216 121.1(3)
C213 C212 C211 121.9(3)
C213 C212 H212 119.1
C211 C212 H212 119.1
C214 C213 C212 118.7(3)
C214 C213 C217 120.7(3)
C212 C213 C217 120.5(3)
C213 C214 C215 122.0(3)
C213 C214 H214 119.0
C215 C214 H214 119.0
C214 C215 C210 117.5(3)
C214 C215 C218 120.9(3)
C210 C215 C218 121.5(3)
C211 C216 H21D 109.5
C211 C216 H21E 109.5
H21D C216 H21E 109.5
C211 C216 H21F 109.5
H21D C216 H21F 109.5
H21E C216 H21F 109.5
C213 C217 H21G 109.5
C213 C217 H21H 109.5
H21G C217 H21H 109.5
C213 C217 H21I 109.5
H21G C217 H21I 109.5
H21H C217 H21I 109.5
C215 C218 H21J 109.5
C215 C218 H21K 109.5
H21J C218 H21K 109.5
C215 C218 H21L 109.5
H21J C218 H21L 109.5
H21K C218 H21L 109.5
C224 C219 C220 122.1(3)
C224 C219 N22 119.4(2)
C220 C219 N22 118.5(2)
C221 C220 C219 117.4(3)
C221 C220 C225 121.2(3)
C219 C220 C225 121.3(3)
C222 C221 C220 122.3(3)
C222 C221 H221 118.9
C220 C221 H221 118.9
C221 C222 C223 118.5(3)
C221 C222 C226 121.3(4)
C223 C222 C226 120.2(4)
C222 C223 C224 121.8(3)
C222 C223 H223 119.1
C224 C223 H223 119.1
C219 C224 C223 117.8(3)
C219 C224 C227 121.5(3)
C223 C224 C227 120.7(3)
C220 C225 H22A 109.5
C220 C225 H22B 109.5
H22A C225 H22B 109.5
C220 C225 H22C 109.5
H22A C225 H22C 109.5
H22B C225 H22C 109.5
C222 C226 H22D 109.5
C222 C226 H22E 109.5
H22D C226 H22E 109.5
C222 C226 H22F 109.5
H22D C226 H22F 109.5
H22E C226 H22F 109.5
C224 C227 H22G 109.5
C224 C227 H22H 109.5
H22G C227 H22H 109.5
C224 C227 H22I 109.5
H22G C227 H22I 109.5
H22H C227 H22I 109.5
C27 N21 C28 111.5(2)
C27 N21 C210 122.9(2)
C28 N21 C210 125.3(2)
C27 N22 C29 111.8(2)
C27 N22 C219 124.1(2)
C29 N22 C219 124.1(2)
C22 O22 C21 115.4(3)
C25 O23 C26 116.7(2)
C25 O24 Ni1 126.77(17)
C17 Ni1 C13 110.83(11)
C17 Ni1 O24 99.60(9)
C13 Ni1 O24 147.71(9)
C17 Ni1 C14 153.90(11)
C13 Ni1 C14 43.22(10)
O24 Ni1 C14 106.38(9)
C27 Ni2 C23 114.05(11)
C27 Ni2 O14 95.48(9)
C23 Ni2 O14 147.57(9)
C27 Ni2 C24 156.37(11)
C23 Ni2 C24 43.31(10)
O14 Ni2 C24 108.14(9)
H1O1 O1 H2O1 105.2

loop_
_geom_bond_atom_site_label_1
_geom_bond_atom_site_label_2
_geom_bond_distance
C11A O12 1.396(6)
C11A H11A 0.9600
C11A H11B 0.9600
C11A H11C 0.9600
C11B O11 1.429(9)
C11B H11D 0.9600
C11B H11E 0.9600
C11B H11F 0.9600
C12 O11 1.265(4)
C12 O12 1.310(4)
C12 C13 1.456(4)
C13 C14 1.448(3)
C13 Ni1 1.953(3)
C14 C15 1.412(4)
C14 Ni1 1.977(2)
C15 O14 1.255(3)
C15 O13 1.356(3)
C16 O13 1.428(4)
C16 H16A 0.9600
C16 H16B 0.9600
C16 H16C 0.9600
C17 N11 1.362(3)
C17 N12 1.368(3)
C17 Ni1 1.895(2)
C18 C19 1.338(4)
C18 N11 1.389(3)
C18 H18 0.9300
C19 N12 1.386(4)
C19 H19 0.9300
C110 C115 1.383(5)
C110 C111 1.401(4)
C110 N12 1.437(4)
C111 C112 1.389(4)
C111 C116 1.496(5)
C112 C113 1.378(5)
C112 H112 0.9300
C113 C114 1.395(5)
C113 C117 1.514(5)
C114 C115 1.403(5)
C114 H114 0.9300
C115 C118 1.510(5)
C116 H11G 0.9600
C116 H11H 0.9600
C116 H11I 0.9600
C117 H11J 0.9600
C117 H11K 0.9600
C117 H11L 0.9600
C118 H11M 0.9600
C118 H11N 0.9600
C118 H11O 0.9600
C119 C120 1.384(4)
C119 C124 1.393(4)
C119 N11 1.439(3)
C120 C121 1.391(4)
C120 C125 1.507(4)
C121 C122 1.387(5)
C121 H121 0.9300
C122 C123 1.378(5)
C122 C126 1.527(5)
C123 C124 1.393(4)
C123 H123 0.9300
C124 C127 1.501(4)
C125 H12A 0.9600
C125 H12B 0.9600
C125 H12C 0.9600
C126 H12D 0.9600
C126 H12E 0.9600
C126 H12F 0.9600
C127 H12G 0.9600
C127 H12H 0.9600
C127 H12I 0.9600
O14 Ni2 1.9596(17)
C21 O22 1.441(4)
C21 H21A 0.9600
C21 H21B 0.9600
C21 H21C 0.9600
C22 O21 1.211(4)
C22 O22 1.360(3)
C22 C23 1.458(4)
C23 C24 1.453(4)
C23 Ni2 1.954(3)
C24 C25 1.422(4)
C24 Ni2 1.983(3)
C25 O24 1.259(3)
C25 O23 1.354(3)
C26 O23 1.421(4)
C26 H26A 0.9600
C26 H26B 0.9600
C26 H26C 0.9600
C27 N21 1.361(3)
C27 N22 1.363(3)
C27 Ni2 1.893(3)
C28 C29 1.339(4)
C28 N21 1.392(4)
C28 H28 0.9300
C29 N22 1.389(4)
C29 H29 0.9300
C210 C211 1.387(4)
C210 C215 1.405(4)
C210 N21 1.442(3)
C211 C212 1.396(4)
C211 C216 1.508(4)
C212 C213 1.391(4)
C212 H212 0.9300
C213 C214 1.376(4)
C213 C217 1.511(4)
C214 C215 1.393(4)
C214 H214 0.9300
C215 C218 1.498(4)
C216 H21D 0.9600
C216 H21E 0.9600
C216 H21F 0.9600
C217 H21G 0.9600
C217 H21H 0.9600
C217 H21I 0.9600
C218 H21J 0.9600
C218 H21K 0.9600
C218 H21L 0.9600
C219 C224 1.394(4)
C219 C220 1.396(4)
C219 N22 1.436(3)
C220 C221 1.396(4)
C220 C225 1.501(5)
C221 C222 1.379(5)
C221 H221 0.9300
C222 C223 1.385(5)
C222 C226 1.518(5)
C223 C224 1.395(5)
C223 H223 0.9300
C224 C227 1.513(4)
C225 H22A 0.9600
C225 H22B 0.9600
C225 H22C 0.9600
C226 H22D 0.9600
C226 H22E 0.9600
C226 H22F 0.9600
C227 H22G 0.9600
C227 H22H 0.9600
C227 H22I 0.9600
O24 Ni1 1.9634(18)
O1 H1O1 0.8637
O1 H2O1 0.8638

loop_
_geom_hbond_atom_site_label_D
_geom_hbond_atom_site_label_H
_geom_hbond_atom_site_label_A
_geom_hbond_distance_DH
_geom_hbond_distance_HA
_geom_hbond_distance_DA
_geom_hbond_angle_DHA
O1 H1O1 O12 0.86 2.17 3.001(5) 162.3
O1 H2O1 O21 0.86 2.07 2.907(5) 161.6

loop_
_geom_torsion_atom_site_label_1
_geom_torsion_atom_site_label_2
_geom_torsion_atom_site_label_3
_geom_torsion_atom_site_label_4
_geom_torsion
O11 C12 C13 C14 165.8(3)
O12 C12 C13 C14 -12.5(4)
O11 C12 C13 Ni1 -113.9(3)
O12 C12 C13 Ni1 67.8(3)
C12 C13 C14 C15 -164.2(2)
Ni1 C13 C14 C15 85.4(2)
C12 C13 C14 Ni1 110.4(2)
C13 C14 C15 O14 -171.5(2)
Ni1 C14 C15 O14 -103.0(2)
C13 C14 C15 O13 7.8(4)
Ni1 C14 C15 O13 76.3(2)
N11 C18 C19 N12 -0.4(4)
C115 C110 C111 C112 -1.2(4)
N12 C110 C111 C112 177.8(2)
C115 C110 C111 C116 179.9(3)
N12 C110 C111 C116 -1.1(4)
C110 C111 C112 C113 0.0(4)
C116 C111 C112 C113 178.9(3)
C111 C112 C113 C114 0.7(4)
C111 C112 C113 C117 -178.4(3)
C112 C113 C114 C115 -0.3(5)
C117 C113 C114 C115 178.8(3)
C111 C110 C115 C114 1.6(4)
N12 C110 C115 C114 -177.4(2)
C111 C110 C115 C118 -178.3(3)
N12 C110 C115 C118 2.7(4)
C113 C114 C115 C110 -0.8(4)
C113 C114 C115 C118 179.1(3)
C124 C119 C120 C121 2.8(4)
N11 C119 C120 C121 -175.9(3)
C124 C119 C120 C125 -175.6(3)
N11 C119 C120 C125 5.7(4)
C119 C120 C121 C122 -0.3(5)
C125 C120 C121 C122 178.1(3)
C120 C121 C122 C123 -2.4(6)
C120 C121 C122 C126 176.6(4)
C121 C122 C123 C124 2.7(6)
C126 C122 C123 C124 -176.2(4)
C122 C123 C124 C119 -0.3(5)
C122 C123 C124 C127 179.7(4)
C120 C119 C124 C123 -2.5(4)
N11 C119 C124 C123 176.2(3)
C120 C119 C124 C127 177.4(3)
N11 C119 C124 C127 -3.9(4)
N12 C17 N11 C18 0.2(3)
Ni1 C17 N11 C18 -178.3(2)
N12 C17 N11 C119 -178.8(2)
Ni1 C17 N11 C119 2.8(4)
C19 C18 N11 C17 0.1(4)
C19 C18 N11 C119 179.0(3)
C120 C119 N11 C17 87.9(3)
C124 C119 N11 C17 -90.9(3)
C120 C119 N11 C18 -90.9(4)
C124 C119 N11 C18 90.3(4)
N11 C17 N12 C19 -0.4(3)
Ni1 C17 N12 C19 178.1(2)
N11 C17 N12 C110 -177.0(3)
Ni1 C17 N12 C110 1.5(4)
C18 C19 N12 C17 0.5(4)
C18 C19 N12 C110 177.0(3)
C115 C110 N12 C17 78.2(3)
C111 C110 N12 C17 -100.8(3)
C115 C110 N12 C19 -97.9(4)
C111 C110 N12 C19 83.1(4)
O12 C12 O11 C11B 2.0(6)
C13 C12 O11 C11B -176.3(5)
O11 C12 O12 C11A -6.2(5)
C13 C12 O12 C11A 172.1(4)
O14 C15 O13 C16 10.6(4)
C14 C15 O13 C16 -168.8(3)
O13 C15 O14 Ni2 -167.33(17)
C14 C15 O14 Ni2 12.0(3)
O21 C22 C23 C24 -13.4(5)
O22 C22 C23 C24 166.6(2)
O21 C22 C23 Ni2 67.6(4)
O22 C22 C23 Ni2 -112.4(2)
C22 C23 C24 C25 -162.3(2)
Ni2 C23 C24 C25 84.4(2)
C22 C23 C24 Ni2 113.4(2)
C23 C24 C25 O24 -170.6(2)
Ni2 C24 C25 O24 -102.8(3)
C23 C24 C25 O23 8.4(4)
Ni2 C24 C25 O23 76.1(2)
N21 C28 C29 N22 0.3(4)
C215 C210 C211 C212 2.6(4)
N21 C210 C211 C212 -174.8(2)
C215 C210 C211 C216 -178.8(3)
N21 C210 C211 C216 3.8(4)
C210 C211 C212 C213 -0.9(4)
C216 C211 C212 C213 -179.4(3)
C211 C212 C213 C214 -1.3(4)
C211 C212 C213 C217 177.4(3)
C212 C213 C214 C215 1.9(4)
C217 C213 C214 C215 -176.8(3)
C213 C214 C215 C210 -0.2(4)
C213 C214 C215 C218 177.2(3)
C211 C210 C215 C214 -2.1(4)
N21 C210 C215 C214 175.3(2)
C211 C210 C215 C218 -179.6(3)
N21 C210 C215 C218 -2.1(4)
C224 C219 C220 C221 1.6(4)
N22 C219 C220 C221 -177.4(3)
C224 C219 C220 C225 -178.9(3)
N22 C219 C220 C225 2.1(4)
C219 C220 C221 C222 -0.3(5)
C225 C220 C221 C222 -179.7(3)
C220 C221 C222 C223 -1.8(5)
C220 C221 C222 C226 177.2(3)
C221 C222 C223 C224 2.6(5)
C226 C222 C223 C224 -176.3(3)
C220 C219 C224 C223 -0.9(4)
N22 C219 C224 C223 178.2(2)
C220 C219 C224 C227 -179.9(3)
N22 C219 C224 C227 -0.8(4)
C222 C223 C224 C219 -1.3(4)
C222 C223 C224 C227 177.7(3)
N22 C27 N21 C28 0.7(3)
Ni2 C27 N21 C28 -174.4(2)
N22 C27 N21 C210 174.9(2)
Ni2 C27 N21 C210 -0.2(4)
C29 C28 N21 C27 -0.7(4)
C29 C28 N21 C210 -174.7(3)
C211 C210 N21 C27 77.7(3)
C215 C210 N21 C27 -99.8(3)
C211 C210 N21 C28 -108.9(3)
C215 C210 N21 C28 73.6(4)
N21 C27 N22 C29 -0.6(3)
Ni2 C27 N22 C29 174.3(2)
N21 C27 N22 C219 -178.6(2)
Ni2 C27 N22 C219 -3.7(4)
C28 C29 N22 C27 0.2(4)
C28 C29 N22 C219 178.2(3)
C224 C219 N22 C27 72.5(4)
C220 C219 N22 C27 -108.4(3)
C224 C219 N22 C29 -105.3(3)
C220 C219 N22 C29 73.8(4)
O21 C22 O22 C21 -1.2(5)
C23 C22 O22 C21 178.9(3)
O24 C25 O23 C26 9.2(4)
C24 C25 O23 C26 -169.9(3)
O23 C25 O24 Ni1 -160.81(17)
C24 C25 O24 Ni1 18.1(4)
N11 C17 Ni1 C13 -113.2(2)
N12 C17 Ni1 C13 68.7(3)
N11 C17 Ni1 O24 77.8(2)
N12 C17 Ni1 O24 -100.3(2)
N11 C17 Ni1 C14 -107.8(3)
N12 C17 Ni1 C14 74.1(4)
C14 C13 Ni1 C17 176.53(15)
C12 C13 Ni1 C17 63.5(2)
C14 C13 Ni1 O24 -24.1(3)
C12 C13 Ni1 O24 -137.2(2)
C12 C13 Ni1 C14 -113.1(3)
C25 O24 Ni1 C17 -139.7(2)
C25 O24 Ni1 C13 59.9(3)
C25 O24 Ni1 C14 42.9(2)
C15 C14 Ni1 C17 -129.2(2)
C13 C14 Ni1 C17 -7.4(3)
C15 C14 Ni1 C13 -121.9(2)
C15 C14 Ni1 O24 45.00(17)
C13 C14 Ni1 O24 166.86(15)
N21 C27 Ni2 C23 -129.8(2)
N22 C27 Ni2 C23 56.4(3)
N21 C27 Ni2 O14 63.9(2)
N22 C27 Ni2 O14 -109.9(2)
N21 C27 Ni2 C24 -115.3(3)
N22 C27 Ni2 C24 70.9(4)
C24 C23 Ni2 C27 171.56(16)
C22 C23 Ni2 C27 60.2(3)
C24 C23 Ni2 O14 -34.6(3)
C22 C23 Ni2 O14 -145.9(2)
C22 C23 Ni2 C24 -111.3(3)
C15 O14 Ni2 C27 -130.4(2)
C15 O14 Ni2 C23 73.5(3)
C15 O14 Ni2 C24 49.3(2)
C25 C24 Ni2 C27 -141.1(3)
C23 C24 Ni2 C27 -19.5(4)
C25 C24 Ni2 C23 -121.6(2)
C25 C24 Ni2 O14 39.72(18)
C23 C24 Ni2 O14 161.31(15)
